data_4516523
loop_
_publ_author_name
'Kataeva, Olga'
'Khrizanforov, Mikhail'
'Budnikova, Yulia'
'Islamov, Daut'
'Burganov, Timur'
'Vandyukov, Alexander'
'Lyssenko, Konstantin'
'Mahns, Benjamin'
'Nohr, Markus'
'Hampel, Silke'
'Knupfer, Martin'

_publ_section_title
;
 Crystal Growth, Dynamic and Charge Transfer Properties of New Coronene
 Charge Transfer Complexes
;
_journal_issue 1
_journal_name_full 'Crystal Growth &amp; Design'
_journal_page_first 331
_journal_paper_doi 10.1021/acs.cgd.5b01301
_journal_volume 16
_journal_year 2015
_chemical_formula_moiety 'C24 H12, C12 F4 N4, C2 H3 N'
_chemical_formula_sum 'C38 H15 F4 N5'
_chemical_formula_weight 617.55
_chemical_name_common 'Coronene F4TCNQ acetonitrile'
_space_group_crystal_system monoclinic
_space_group_IT_number 15
_space_group_name_Hall '-C 2yc'
_space_group_name_H-M_alt 'C 1 2/c 1'
_symmetry_cell_setting monoclinic
_symmetry_Int_Tables_number 15
_symmetry_space_group_name_H-M 'C 1 2/c 1'
_atom_sites_solution_hydrogens geom
_audit_creation_method SHELXL-2014/7
_cell_angle_alpha 90
_cell_angle_beta 104.494(3)
_cell_angle_gamma 90
_cell_formula_units_Z 4
_cell_length_a 21.6173(6)
_cell_length_b 6.9678(2)
_cell_length_c 18.3594(5)
_cell_measurement_reflns_used 2780
_cell_measurement_temperature 100(2)
_cell_measurement_theta_max 67.44
_cell_measurement_theta_min 4.98
_cell_volume 2677.37(13)
_computing_cell_refinement 'APEX2  v2, 1-4  (Bruker AXS, 2005-2007)'
_computing_data_collection 'APEX2  v2, 1-4  (Bruker AXS, 2005-2007)'
_computing_data_reduction 'SAINT NT v6.0 (Bruker AXS, 2003)'
_computing_molecular_graphics 'ORTEP-3 for Windows (Farrugia, 1997)'
_computing_publication_material 'WinGX (Farrugia 1999), enCIFer (Allen et al. 2004)'
_computing_structure_refinement 'SHELXL-2013 (Sheldrick, 2013)'
_computing_structure_solution 'SHELXS-97 (Sheldrick, 2008)'
_diffrn_ambient_temperature 100(2)
_diffrn_measured_fraction_theta_full 0.992
_diffrn_measured_fraction_theta_max 0.992
_diffrn_measurement_device_type 'Bruker Kappa APEX DUO CCD'
_diffrn_measurement_method '\f and \w scans'
_diffrn_radiation_probe x-ray
_diffrn_radiation_type CuK\a
_diffrn_radiation_wavelength 1.54178
_diffrn_reflns_av_R_equivalents 0.0405
_diffrn_reflns_av_unetI/netI 0.0200
_diffrn_reflns_Laue_measured_fraction_full 0.992
_diffrn_reflns_Laue_measured_fraction_max 0.992
_diffrn_reflns_limit_h_max 25
_diffrn_reflns_limit_h_min -25
_diffrn_reflns_limit_k_max 8
_diffrn_reflns_limit_k_min -8
_diffrn_reflns_limit_l_max 21
_diffrn_reflns_limit_l_min -21
_diffrn_reflns_number 18373
_diffrn_reflns_point_group_measured_fraction_full 0.992
_diffrn_reflns_point_group_measured_fraction_max 0.992
_diffrn_reflns_theta_full 66.479
_diffrn_reflns_theta_max 66.479
_diffrn_reflns_theta_min 4.225
_diffrn_source 'microfocus tube'
_exptl_absorpt_coefficient_mu 0.939
_exptl_absorpt_correction_T_max 0.9715
_exptl_absorpt_correction_T_min 0.7596
_exptl_absorpt_correction_type multi-scan
_exptl_absorpt_process_details 'SADABS version 2.10 (Sheldrick,Bruker AXS Inc.)'
_exptl_crystal_colour black
_exptl_crystal_density_diffrn 1.532
_exptl_crystal_description needle
_exptl_crystal_F_000 1256
_exptl_crystal_size_max 0.310
_exptl_crystal_size_mid 0.034
_exptl_crystal_size_min 0.031
_refine_diff_density_max 0.169
_refine_diff_density_min -0.218
_refine_diff_density_rms 0.047
_refine_ls_extinction_method none
_refine_ls_goodness_of_fit_ref 0.898
_refine_ls_hydrogen_treatment constr
_refine_ls_matrix_type full
_refine_ls_number_parameters 213
_refine_ls_number_reflns 2352
_refine_ls_number_restraints 0
_refine_ls_restrained_S_all 0.898
_refine_ls_R_factor_all 0.0441
_refine_ls_R_factor_gt 0.0341
_refine_ls_shift/su_max 0.000
_refine_ls_shift/su_mean 0.000
_refine_ls_structure_factor_coef Fsqd
_refine_ls_weighting_details 'w=1/[\s^2^(Fo^2^)+(0.1000P)^2^+0.2287P] where P=(Fo^2^+2Fc^2^)/3'
_refine_ls_weighting_scheme calc
_refine_ls_wR_factor_gt 0.1014
_refine_ls_wR_factor_ref 0.1138
_reflns_Friedel_coverage 0.000
_reflns_number_gt 1964
_reflns_number_total 2352
_reflns_threshold_expression 'I > 2\s(I)'
_cod_data_source_file cg5b01301_si_009.cif
_cod_data_source_block mar136-100k
_cod_original_cell_volume 2677.38(14)
_cod_original_sg_symbol_H-M 'C 2/c'
_cod_database_code 4516523
_shelx_shelxl_version_number 2014/7
_shelx_space_group_comment
;
The symmetry employed for this shelxl refinement is uniquely defined
by the following loop, which should always be used as a source of
symmetry information in preference to the above space-group names.
They are only intended as comments.
;
_shelx_estimated_absorpt_t_min 0.760
_shelx_estimated_absorpt_t_max 0.971

loop_
_space_group_symop_operation_xyz
'x, y, z'
'-x, y, -z+1/2'
'x+1/2, y+1/2, z'
'-x+1/2, y+1/2, -z+1/2'
'-x, -y, -z'
'x, -y, z-1/2'
'-x+1/2, -y+1/2, -z'
'x+1/2, -y+1/2, z-1/2'

loop_
_atom_site_label
_atom_site_type_symbol
_atom_site_fract_x
_atom_site_fract_y
_atom_site_fract_z
_atom_site_U_iso_or_equiv
_atom_site_adp_type
_atom_site_occupancy
_atom_site_site_symmetry_order
_atom_site_calc_flag
_atom_site_refinement_flags_posn
_atom_site_refinement_flags_adp
_atom_site_refinement_flags_occupancy
_atom_site_disorder_assembly
_atom_site_disorder_group
C1 C 0.18307(7) 0.3506(2) 0.66515(8) 0.0229(3) Uani 1 1 d . . . . .
H1 H 0.1801 0.3895 0.7138 0.028 Uiso 1 1 calc R U . . .
C2 C 0.12980(7) 0.2827(2) 0.61483(9) 0.0230(3) Uani 1 1 d . . . . .
H2 H 0.0906 0.2745 0.6292 0.028 Uiso 1 1 calc R U . . .
C3 C 0.07758(7) 0.1536(2) 0.48731(9) 0.0220(3) Uani 1 1 d . . . . .
H3 H 0.0380 0.1439 0.5007 0.026 Uiso 1 1 calc R U . . .
C4 C 0.08075(7) 0.0994(2) 0.41668(8) 0.0216(3) Uani 1 1 d . . . . .
H4 H 0.0434 0.0536 0.3819 0.026 Uiso 1 1 calc R U . . .
C5 C 0.14417(7) 0.0553(2) 0.32181(8) 0.0229(3) Uani 1 1 d . . . . .
H5 H 0.1074 0.0096 0.2861 0.027 Uiso 1 1 calc R U . . .
C6 C 0.20091(7) 0.0667(2) 0.30242(8) 0.0233(3) Uani 1 1 d . . . . .
H6 H 0.2030 0.0277 0.2535 0.028 Uiso 1 1 calc R U . . .
C7 C 0.13209(7) 0.2240(2) 0.54120(8) 0.0201(3) Uani 1 1 d . . . . .
C8 C 0.13918(7) 0.1110(2) 0.39475(8) 0.0202(3) Uani 1 1 d . . . . .
C9 C 0.25719(7) 0.1358(2) 0.35381(8) 0.0206(3) Uani 1 1 d . . . . .
C10 C 0.19083(7) 0.2368(2) 0.52053(8) 0.0186(3) Uani 1 1 d . . . . .
C11 C 0.19431(7) 0.1803(2) 0.44716(8) 0.0188(3) Uani 1 1 d . . . . .
C12 C 0.25346(7) 0.1929(2) 0.42643(8) 0.0188(3) Uani 1 1 d . . . . .
C13 C 0.20124(7) 0.6781(2) 0.44265(8) 0.0181(3) Uani 1 1 d . . . . .
F13 F 0.15484(4) 0.60930(13) 0.38667(4) 0.0213(2) Uani 1 1 d . . . . .
C14 C 0.18611(7) 0.7294(2) 0.51216(8) 0.0180(3) Uani 1 1 d . . . . .
C15 C 0.23971(7) 0.8026(2) 0.56849(8) 0.0181(3) Uani 1 1 d . . . . .
F15 F 0.23042(4) 0.85433(13) 0.63499(4) 0.0214(2) Uani 1 1 d . . . . .
C16 C 0.12565(7) 0.7115(2) 0.52337(8) 0.0189(3) Uani 1 1 d . . . . .
C17 C 0.07211(7) 0.6374(2) 0.46770(8) 0.0207(3) Uani 1 1 d . . . . .
N17 N 0.02667(6) 0.5794(2) 0.42702(7) 0.0249(3) Uani 1 1 d . . . . .
C18 C 0.10824(6) 0.7692(2) 0.59062(8) 0.0201(3) Uani 1 1 d . . . . .
N18 N 0.08933(6) 0.8160(2) 0.64111(7) 0.0264(3) Uani 1 1 d . . . . .
C19 C 0.49117(18) -0.0674(4) 0.2459(3) 0.0308(4) Uani 0.5 1 d . . P A -1
H19A H 0.5200 -0.1238 0.2182 0.046 Uiso 0.5 1 calc R U P A -1
H19B H 0.4468 -0.0971 0.2199 0.046 Uiso 0.5 1 calc R U P A -1
H19C H 0.5008 -0.1207 0.2969 0.046 Uiso 0.5 1 calc R U P A -1
C20 C 0.5000 0.1416(4) 0.2500 0.0308(4) Uani 1 2 d S T P . .
N20 N 0.5036(3) 0.3060(4) 0.2435(3) 0.0308(4) Uani 0.5 1 d . . P A -1

loop_
_atom_site_aniso_label
_atom_site_aniso_U_11
_atom_site_aniso_U_22
_atom_site_aniso_U_33
_atom_site_aniso_U_23
_atom_site_aniso_U_13
_atom_site_aniso_U_12
C1 0.0298(8) 0.0196(8) 0.0205(7) 0.0017(6) 0.0082(6) 0.0034(6)
C2 0.0244(7) 0.0199(8) 0.0260(8) 0.0028(6) 0.0087(6) 0.0032(6)
C3 0.0194(7) 0.0179(8) 0.0281(8) 0.0024(6) 0.0047(5) 0.0022(6)
C4 0.0195(7) 0.0166(7) 0.0254(7) 0.0019(6) -0.0005(5) 0.0008(5)
C5 0.0245(7) 0.0199(8) 0.0203(7) 0.0013(6) -0.0017(5) -0.0015(6)
C6 0.0316(8) 0.0211(8) 0.0159(7) 0.0005(6) 0.0034(6) 0.0008(6)
C7 0.0211(7) 0.0151(7) 0.0239(7) 0.0023(6) 0.0053(5) 0.0028(5)
C8 0.0223(7) 0.0152(7) 0.0208(7) 0.0039(6) 0.0011(5) 0.0017(5)
C9 0.0261(7) 0.0147(8) 0.0199(7) 0.0039(5) 0.0036(6) 0.0018(5)
C10 0.0215(7) 0.0136(7) 0.0200(7) 0.0040(5) 0.0039(5) 0.0029(5)
C11 0.0227(7) 0.0123(7) 0.0202(7) 0.0031(6) 0.0029(5) 0.0026(5)
C12 0.0225(7) 0.0136(7) 0.0195(7) 0.0026(5) 0.0038(5) 0.0026(5)
C13 0.0210(7) 0.0146(7) 0.0170(7) 0.0006(5) 0.0015(5) 0.0010(5)
F13 0.0196(4) 0.0254(5) 0.0168(4) -0.0033(3) 0.0007(3) -0.0015(3)
C14 0.0215(7) 0.0135(7) 0.0187(7) 0.0032(5) 0.0045(5) 0.0031(5)
C15 0.0237(7) 0.0167(8) 0.0139(7) 0.0007(5) 0.0049(5) 0.0031(5)
F15 0.0221(4) 0.0268(5) 0.0156(4) -0.0032(3) 0.0053(3) 0.0003(3)
C16 0.0211(7) 0.0158(7) 0.0190(7) 0.0015(5) 0.0035(5) 0.0027(5)
C17 0.0217(7) 0.0204(8) 0.0215(7) 0.0015(6) 0.0082(6) 0.0039(6)
N17 0.0213(6) 0.0293(8) 0.0229(6) -0.0015(5) 0.0035(5) 0.0006(5)
C18 0.0172(6) 0.0195(8) 0.0225(7) 0.0007(6) 0.0031(5) -0.0009(5)
N18 0.0253(6) 0.0318(8) 0.0230(7) -0.0031(6) 0.0076(5) -0.0014(5)
C19 0.0333(9) 0.0340(7) 0.0235(8) 0.0011(14) 0.0045(6) -0.0007(13)
C20 0.0333(9) 0.0340(7) 0.0235(8) 0.0011(14) 0.0045(6) -0.0007(13)
N20 0.0333(9) 0.0340(7) 0.0235(8) 0.0011(14) 0.0045(6) -0.0007(13)

loop_
_atom_type_symbol
_atom_type_description
_atom_type_scat_dispersion_real
_atom_type_scat_dispersion_imag
_atom_type_scat_source
C C 0.0181 0.0091 'International Tables Vol C Tables 4.2.6.8 and 6.1.1.4'
H H 0.0000 0.0000 'International Tables Vol C Tables 4.2.6.8 and 6.1.1.4'
N N 0.0311 0.0180 'International Tables Vol C Tables 4.2.6.8 and 6.1.1.4'
F F 0.0727 0.0534 'International Tables Vol C Tables 4.2.6.8 and 6.1.1.4'

loop_
_geom_angle_atom_site_label_1
_geom_angle_atom_site_label_2
_geom_angle_atom_site_label_3
_geom_angle
_geom_angle_site_symmetry_1
_geom_angle_site_symmetry_3
C2 C1 C9 121.35(14) . 7_556
C2 C1 H1 119.3 . .
C9 C1 H1 119.3 7_556 .
C1 C2 C7 121.11(14) . .
C1 C2 H2 119.4 . .
C7 C2 H2 119.4 . .
C4 C3 C7 121.66(13) . .
C4 C3 H3 119.2 . .
C7 C3 H3 119.2 . .
C3 C4 C8 120.77(13) . .
C3 C4 H4 119.6 . .
C8 C4 H4 119.6 . .
C6 C5 C8 120.99(13) . .
C6 C5 H5 119.5 . .
C8 C5 H5 119.5 . .
C5 C6 C9 121.50(14) . .
C5 C6 H6 119.3 . .
C9 C6 H6 119.3 . .
C10 C7 C3 118.51(13) . .
C10 C7 C2 118.85(13) . .
C3 C7 C2 122.63(13) . .
C11 C8 C4 118.91(14) . .
C11 C8 C5 118.88(13) . .
C4 C8 C5 122.21(13) . .
C12 C9 C1 118.80(13) . 7_556
C12 C9 C6 118.65(13) . .
C1 C9 C6 122.55(14) 7_556 .
C7 C10 C11 119.97(13) . .
C7 C10 C12 119.80(14) . 7_556
C11 C10 C12 120.23(13) . 7_556
C8 C11 C10 120.17(13) . .
C8 C11 C12 119.89(14) . .
C10 C11 C12 119.94(13) . .
C9 C12 C11 120.09(13) . .
C9 C12 C10 120.08(13) . 7_556
C11 C12 C10 119.83(14) . 7_556
F13 C13 C15 118.50(13) . 7_566
F13 C13 C14 118.61(12) . .
C15 C13 C14 122.89(13) 7_566 .
C16 C14 C15 123.20(13) . .
C16 C14 C13 122.96(13) . .
C15 C14 C13 113.85(13) . .
F15 C15 C13 118.43(12) . 7_566
F15 C15 C14 118.31(12) . .
C13 C15 C14 123.26(13) 7_566 .
C14 C16 C17 123.51(13) . .
C14 C16 C18 124.43(13) . .
C17 C16 C18 112.03(12) . .
N17 C17 C16 174.94(15) . .
N18 C18 C16 174.52(15) . .
C20 C19 H19A 109.5 . .
C20 C19 H19B 109.5 . .
H19A C19 H19B 109.5 . .
C20 C19 H19C 109.5 . .
H19A C19 H19C 109.5 . .
H19B C19 H19C 109.5 . .
N20 C20 C19 171.3(4) . .

loop_
_geom_bond_atom_site_label_1
_geom_bond_atom_site_label_2
_geom_bond_distance
_geom_bond_site_symmetry_2
C1 C2 1.368(2) .
C1 C9 1.422(2) 7_556
C1 H1 0.9500 .
C2 C7 1.425(2) .
C2 H2 0.9500 .
C3 C4 1.369(2) .
C3 C7 1.423(2) .
C3 H3 0.9500 .
C4 C8 1.421(2) .
C4 H4 0.9500 .
C5 C6 1.362(2) .
C5 C8 1.424(2) .
C5 H5 0.9500 .
C6 C9 1.424(2) .
C6 H6 0.9500 .
C7 C10 1.416(2) .
C8 C11 1.416(2) .
C9 C12 1.413(2) .
C9 C1 1.422(2) 7_556
C10 C11 1.423(2) .
C10 C12 1.432(2) 7_556
C11 C12 1.425(2) .
C12 C10 1.432(2) 7_556
C13 F13 1.3326(16) .
C13 C15 1.349(2) 7_566
C13 C14 1.440(2) .
C14 C16 1.379(2) .
C14 C15 1.439(2) .
C15 F15 1.3355(16) .
C15 C13 1.349(2) 7_566
C16 C17 1.435(2) .
C16 C18 1.435(2) .
C17 N17 1.149(2) .
C18 N18 1.150(2) .
C19 C20 1.468(4) .
C19 H19A 0.9800 .
C19 H19B 0.9800 .
C19 H19C 0.9800 .
C20 N20 1.156(4) .

loop_
_geom_torsion_atom_site_label_1
_geom_torsion_atom_site_label_2
_geom_torsion_atom_site_label_3
_geom_torsion_atom_site_label_4
_geom_torsion
_geom_torsion_site_symmetry_1
_geom_torsion_site_symmetry_4
C9 C1 C2 C7 -0.4(2) 7_556 .
C7 C3 C4 C8 0.3(2) . .
C8 C5 C6 C9 -0.5(2) . .
C4 C3 C7 C10 -0.3(2) . .
C4 C3 C7 C2 179.48(14) . .
C1 C2 C7 C10 0.1(2) . .
C1 C2 C7 C3 -179.69(14) . .
C3 C4 C8 C11 -0.2(2) . .
C3 C4 C8 C5 179.83(14) . .
C6 C5 C8 C11 0.5(2) . .
C6 C5 C8 C4 -179.57(14) . .
C5 C6 C9 C12 0.1(2) . .
C5 C6 C9 C1 -179.85(14) . 7_556
C3 C7 C10 C11 0.1(2) . .
C2 C7 C10 C11 -179.61(13) . .
C3 C7 C10 C12 -179.96(13) . 7_556
C2 C7 C10 C12 0.3(2) . 7_556
C4 C8 C11 C10 0.1(2) . .
C5 C8 C11 C10 -179.95(13) . .
C4 C8 C11 C12 179.94(13) . .
C5 C8 C11 C12 -0.1(2) . .
C7 C10 C11 C8 -0.1(2) . .
C12 C10 C11 C8 -179.97(13) 7_556 .
C7 C10 C11 C12 -179.91(13) . .
C12 C10 C11 C12 0.2(2) 7_556 .
C1 C9 C12 C11 -179.78(13) 7_556 .
C6 C9 C12 C11 0.2(2) . .
C1 C9 C12 C10 0.0(2) 7_556 7_556
C6 C9 C12 C10 -179.97(13) . 7_556
C8 C11 C12 C9 -0.2(2) . .
C10 C11 C12 C9 179.59(13) . .
C8 C11 C12 C10 179.97(13) . 7_556
C10 C11 C12 C10 -0.2(2) . 7_556
F13 C13 C14 C16 -0.3(2) . .
C15 C13 C14 C16 179.34(13) 7_566 .
F13 C13 C14 C15 -179.79(12) . .
C15 C13 C14 C15 -0.2(2) 7_566 .
C16 C14 C15 F15 0.5(2) . .
C13 C14 C15 F15 179.96(12) . .
C16 C14 C15 C13 -179.34(13) . 7_566
C13 C14 C15 C13 0.2(2) . 7_566
C15 C14 C16 C17 -179.54(13) . .
C13 C14 C16 C17 1.0(2) . .
C15 C14 C16 C18 2.4(2) . .
C13 C14 C16 C18 -177.08(14) . .
